data_7151052
loop_
_publ_author_name
'Tamm, Matthias'
'Petrovic, Dejan'
'Randoll, S\"oren'
'Beer, Stephan'
'Bannenberg, Thomas'
'Jones, Peter G.'
'Grunenberg, J\"org'

_publ_section_title
;
 Structural and theoretical investigation of
 2-iminoimidazolines--carbene analogues of iminophosphoranes.
;
_journal_issue 3
_journal_name_full 'Organic &amp; biomolecular chemistry'
_journal_page_first 523
_journal_page_last 530
_journal_paper_doi 10.1039/b615418b
_journal_volume 5
_journal_year 2007
_chemical_formula_moiety 'C24 H33 N3 Si'
_chemical_formula_sum 'C24 H33 N3 Si'
_chemical_formula_weight 391.62
_chemical_name_systematic
;
?
;
_space_group_IT_number 2
_symmetry_cell_setting triclinic
_symmetry_Int_Tables_number 2
_symmetry_space_group_name_Hall '-P 1'
_symmetry_space_group_name_H-M 'P -1'
_atom_sites_solution_hydrogens geom
_atom_sites_solution_primary direct
_atom_sites_solution_secondary difmap
_audit_creation_method SHELXL-97
_cell_angle_alpha 88.5376(6)
_cell_angle_beta 80.8585(6)
_cell_angle_gamma 83.8057(6)
_cell_formula_units_Z 2
_cell_length_a 8.47290(10)
_cell_length_b 8.93460(10)
_cell_length_c 15.8498(3)
_cell_measurement_reflns_used 4222
_cell_measurement_temperature 173
_cell_measurement_theta_max 25.34
_cell_measurement_theta_min 1.30
_cell_volume 1177.66(3)
_computing_cell_refinement 'DENZO (Nonius, 2001b)'
_computing_data_collection 'Kappa-CCD Control Software (Nonius, 2001a)'
_computing_data_reduction 'DENZO (Nonius, 2001b)'
_computing_molecular_graphics 'PLATON (Spek, 2003)'
_computing_publication_material 'PLATON (Spek, 2003)'
_computing_structure_refinement 'SHELXL97 (Sheldrick, 1998)'
_computing_structure_solution 'SIR92 (Altomare, 1994)'
_diffrn_ambient_temperature 173
_diffrn_detector ' CCD plate '
_diffrn_detector_area_resol_mean 18
_diffrn_measured_fraction_theta_full 1.000
_diffrn_measured_fraction_theta_max 1.000
_diffrn_measurement_device ' \k-geometry diffractometer '
_diffrn_measurement_device_type ' Nonius \k-CCD diffractometer'
_diffrn_measurement_method ' phi- and omega-rotation '
_diffrn_radiation_monochromator graphite
_diffrn_radiation_source 'NONIUS FR 591 rotating anode'
_diffrn_radiation_type 'Mo K\a'
_diffrn_radiation_wavelength 0.71073
_diffrn_reflns_av_R_equivalents 0.0162
_diffrn_reflns_av_sigmaI/netI 0.0224
_diffrn_reflns_limit_h_max 10
_diffrn_reflns_limit_h_min -10
_diffrn_reflns_limit_k_max 10
_diffrn_reflns_limit_k_min -10
_diffrn_reflns_limit_l_max 19
_diffrn_reflns_limit_l_min -19
_diffrn_reflns_number 8419
_diffrn_reflns_theta_full 25.35
_diffrn_reflns_theta_max 25.34
_diffrn_reflns_theta_min 1.30
_diffrn_standards_decay_% 0
_exptl_absorpt_coefficient_mu 0.113
_exptl_absorpt_correction_T_max 0.961
_exptl_absorpt_correction_T_min 0.956
_exptl_absorpt_correction_type multi-scan
_exptl_crystal_colour yellow
_exptl_crystal_density_diffrn 1.104
_exptl_crystal_density_meas ?
_exptl_crystal_density_method none
_exptl_crystal_description fragment
_exptl_crystal_F_000 424
_exptl_crystal_size_max 0.400
_exptl_crystal_size_mid 0.350
_exptl_crystal_size_min 0.350
_refine_diff_density_max 0.241
_refine_diff_density_min -0.300
_refine_diff_density_rms 0.036
_refine_ls_extinction_method none
_refine_ls_goodness_of_fit_ref 1.029
_refine_ls_hydrogen_treatment refall
_refine_ls_matrix_type full
_refine_ls_number_parameters 385
_refine_ls_number_reflns 4282
_refine_ls_number_restraints 0
_refine_ls_restrained_S_all 1.029
_refine_ls_R_factor_all 0.0426
_refine_ls_R_factor_gt 0.0374
_refine_ls_shift/su_max 0.001
_refine_ls_shift/su_mean 0.000
_refine_ls_structure_factor_coef Fsqd
_refine_ls_weighting_details 'w=1/[\s^2^(Fo^2^)+(Fo^2^)+(0.0534P)^2^+0.4222P] where P=(Fo^2^+2Fc^2^)/3'
_refine_ls_weighting_scheme sigma
_refine_ls_wR_factor_gt 0.1003
_refine_ls_wR_factor_ref 0.1039
_reflns_number_gt 3809
_reflns_number_total 4282
_reflns_threshold_expression >2sigma(I)
_cod_data_source_file b615418b.txt
_cod_data_source_block sran1
_cod_depositor_comments
;
The following automatic conversions were performed:
'_symmetry_cell_setting' value 'Triclinic' changed to 'triclinic'
according to '/home/saulius/struct/CIF-dictionaries/cif_core.dic'
dictionary named 'cif_core.dic' version 2.4.1 from 2010-06-29.

Automatic conversion script
Id: cif_fix_enum 1527 2010-12-29 10:47:43Z saulius 

The following automatic conversions were performed:

'_exptl_crystal_density_meas' value 'none' was changed to '?' - the
value is perceived as not measured.

Automatic conversion script
Id: cif_fix_values 3008 2015-01-20 13:52:24Z robertas 
;
_cod_database_code 7151052

loop_
_symmetry_equiv_pos_site_id
_symmetry_equiv_pos_as_xyz
1 x,y,z
2 -x,-y,-z

loop_
_atom_site_aniso_label
_atom_site_aniso_U_11
_atom_site_aniso_U_22
_atom_site_aniso_U_33
_atom_site_aniso_U_23
_atom_site_aniso_U_13
_atom_site_aniso_U_12
Si 0.0307(2) 0.0290(2) 0.0239(2) -0.0039(2) -0.0023(2) -0.0057(2)
N1 0.0444(7) 0.0369(7) 0.0243(6) -0.0045(5) 0.0000(5) -0.0154(6)
N2 0.0351(7) 0.0363(7) 0.0237(6) -0.0060(5) -0.0004(5) -0.0112(5)
N3 0.0334(7) 0.0382(7) 0.0257(6) -0.0035(5) -0.0006(5) -0.0130(5)
C1 0.0283(7) 0.0312(7) 0.0222(7) -0.0012(6) -0.0023(5) -0.0035(6)
C2 0.0471(9) 0.0453(9) 0.0316(8) -0.0120(7) -0.0050(7) -0.0173(7)
C3 0.0479(10) 0.0498(10) 0.0363(9) -0.0086(7) -0.0021(7) -0.0257(8)
C4 0.0360(8) 0.0338(8) 0.0228(7) -0.0072(6) 0.0001(6) -0.0082(6)
C5 0.0380(8) 0.0398(8) 0.0271(7) -0.0043(6) -0.0037(6) -0.0053(7)
C6 0.0343(9) 0.0512(10) 0.0377(9) -0.0036(7) -0.0017(7) -0.0067(7)
C7 0.0453(9) 0.0485(10) 0.0330(8) -0.0010(7) 0.0036(7) -0.0134(8)
C8 0.0534(10) 0.0426(9) 0.0269(8) 0.0025(7) -0.0052(7) -0.0083(8)
C9 0.0396(8) 0.0370(8) 0.0279(7) -0.0062(6) -0.0043(6) -0.0050(7)
C10 0.0445(10) 0.0630(12) 0.0373(10) 0.0047(9) -0.0083(8) 0.0014(9)
C11 0.0577(14) 0.0871(18) 0.0494(13) 0.0144(12) 0.0083(10) -0.0232(13)
C12 0.0442(10) 0.0557(12) 0.0427(10) -0.0030(9) -0.0119(8) -0.0025(8)
C13 0.0286(7) 0.0324(8) 0.0267(7) -0.0007(6) -0.0010(6) -0.0112(6)
C14 0.0278(7) 0.0377(8) 0.0330(8) 0.0018(6) -0.0027(6) -0.0072(6)
C15 0.0278(8) 0.0432(9) 0.0370(9) -0.0031(7) 0.0036(6) -0.0035(7)
C16 0.0321(8) 0.0418(9) 0.0287(8) 0.0004(6) 0.0009(6) -0.0141(6)
C17 0.0360(8) 0.0335(8) 0.0342(8) 0.0049(7) -0.0062(7) -0.0097(6)
C18 0.0302(7) 0.0289(7) 0.0344(8) -0.0024(6) -0.0023(6) -0.0072(6)
C19 0.0405(10) 0.0601(12) 0.0474(11) 0.0070(9) -0.0097(8) 0.0034(9)
C20 0.0460(10) 0.0661(13) 0.0304(9) 0.0005(9) 0.0033(7) -0.0188(9)
C21 0.0436(10) 0.0386(9) 0.0474(10) -0.0077(8) -0.0037(8) 0.0046(8)
C22 0.0361(8) 0.0327(8) 0.0384(9) -0.0006(7) -0.0050(7) -0.0079(7)
C23 0.0575(11) 0.0468(10) 0.0354(9) 0.0059(8) -0.0135(8) -0.0157(9)
C24 0.0396(9) 0.0495(11) 0.0502(11) -0.0167(9) 0.0023(8) -0.0033(8)

loop_
_atom_site_label
_atom_site_type_symbol
_atom_site_thermal_displace_type
_atom_site_fract_x
_atom_site_fract_y
_atom_site_fract_z
_atom_site_occupancy
_atom_site_U_iso_or_equiv
_atom_site_calc_flag
_atom_site_refinement_flags
Si Si Uani 0.49675(5) 0.44925(4) 0.31373(2) 1.000 0.0278(1) . .
N1 N Uani 0.47139(16) 0.34191(14) 0.23190(8) 1.000 0.0349(4) . .
N2 N Uani 0.43622(15) 0.17298(14) 0.12587(7) 1.000 0.0315(4) . .
N3 N Uani 0.28892(15) 0.14831(14) 0.25075(8) 1.000 0.0321(4) . .
C1 C Uani 0.40506(16) 0.23349(16) 0.20779(8) 1.000 0.0274(4) . .
C2 C Uani 0.3420(2) 0.05634(19) 0.12026(10) 1.000 0.0403(5) . .
C3 C Uani 0.2528(2) 0.0408(2) 0.19603(11) 1.000 0.0435(6) . .
C4 C Uani 0.55911(18) 0.21688(17) 0.05984(9) 1.000 0.0309(4) . .
C5 C Uani 0.71974(19) 0.17738(18) 0.06833(9) 1.000 0.0350(4) . .
C6 C Uani 0.8377(2) 0.2202(2) 0.00336(10) 1.000 0.0413(5) . .
C7 C Uani 0.7988(2) 0.2988(2) -0.06840(10) 1.000 0.0427(5) . .
C8 C Uani 0.6384(2) 0.33450(19) -0.07494(10) 1.000 0.0409(5) . .
C9 C Uani 0.51537(19) 0.29457(17) -0.01172(9) 1.000 0.0348(4) . .
C10 C Uani 0.7666(2) 0.0896(3) 0.14475(12) 1.000 0.0487(6) . .
C11 C Uani 0.9300(3) 0.3459(4) -0.13704(16) 1.000 0.0657(9) . .
C12 C Uani 0.3422(2) 0.3321(2) -0.02249(13) 1.000 0.0471(6) . .
C13 C Uani 0.23705(17) 0.14822(16) 0.34131(9) 1.000 0.0290(4) . .
C14 C Uani 0.10157(17) 0.24221(17) 0.37598(9) 1.000 0.0328(4) . .
C15 C Uani 0.05235(18) 0.23623(19) 0.46400(10) 1.000 0.0369(5) . .
C16 C Uani 0.13201(18) 0.13804(18) 0.51640(9) 1.000 0.0341(5) . .
C17 C Uani 0.26520(18) 0.04443(17) 0.47885(10) 1.000 0.0341(5) . .
C18 C Uani 0.32061(17) 0.04852(16) 0.39188(9) 1.000 0.0311(4) . .
C19 C Uani 0.0098(2) 0.3441(3) 0.31961(13) 1.000 0.0498(6) . .
C20 C Uani 0.0742(3) 0.1315(3) 0.61121(11) 1.000 0.0476(6) . .
C21 C Uani 0.4679(2) -0.0500(2) 0.35248(13) 1.000 0.0441(6) . .
C22 C Uani 0.6527(2) 0.57494(18) 0.26938(11) 1.000 0.0355(5) . .
C23 C Uani 0.5680(3) 0.3384(2) 0.40459(11) 1.000 0.0452(6) . .
C24 C Uani 0.3124(2) 0.5734(2) 0.35877(13) 1.000 0.0473(6) . .
H21 H Uiso 0.346(2) 0.006(2) 0.0690(12) 1.000 0.047(5) . .
H31 H Uiso 0.175(2) -0.026(2) 0.2159(13) 1.000 0.056(6) . .
H61 H Uiso 0.950(2) 0.195(2) 0.0091(12) 1.000 0.052(5) . .
H81 H Uiso 0.612(2) 0.388(2) -0.1231(12) 1.000 0.045(5) . .
H101 H Uiso 0.744(2) 0.154(2) 0.1945(14) 1.000 0.058(6) . .
H102 H Uiso 0.880(3) 0.056(3) 0.1376(15) 1.000 0.076(7) . .
H103 H Uiso 0.699(3) 0.005(3) 0.1595(15) 1.000 0.082(8) . .
H111 H Uiso 0.972(4) 0.433(4) -0.121(2) 1.000 0.126(12) . .
H112 H Uiso 0.897(4) 0.363(4) -0.187(2) 1.000 0.125(12) . .
H113 H Uiso 1.028(5) 0.286(5) -0.139(2) 1.000 0.158(16) . .
H121 H Uiso 0.272(2) 0.348(2) 0.0310(14) 1.000 0.057(6) . .
H122 H Uiso 0.301(3) 0.247(3) -0.0470(14) 1.000 0.069(6) . .
H123 H Uiso 0.330(3) 0.417(3) -0.0612(15) 1.000 0.068(6) . .
H151 H Uiso -0.037(2) 0.300(2) 0.4878(11) 1.000 0.044(5) . .
H171 H Uiso 0.322(2) -0.026(2) 0.5133(11) 1.000 0.043(5) . .
H191 H Uiso 0.082(3) 0.395(3) 0.2768(17) 1.000 0.090(8) . .
H192 H Uiso -0.056(3) 0.420(3) 0.3539(16) 1.000 0.082(8) . .
H193 H Uiso -0.051(3) 0.286(3) 0.2891(16) 1.000 0.080(7) . .
H201 H Uiso 0.096(4) 0.211(4) 0.638(2) 1.000 0.114(11) . .
H202 H Uiso 0.127(4) 0.049(4) 0.639(2) 1.000 0.140(13) . .
H203 H Uiso -0.033(4) 0.114(3) 0.6225(16) 1.000 0.091(8) . .
H211 H Uiso 0.553(3) 0.013(2) 0.3273(13) 1.000 0.060(6) . .
H212 H Uiso 0.444(2) -0.106(2) 0.3068(14) 1.000 0.056(6) . .
H213 H Uiso 0.507(3) -0.119(2) 0.3964(14) 1.000 0.063(6) . .
H221 H Uiso 0.744(2) 0.516(2) 0.2366(13) 1.000 0.053(5) . .
H222 H Uiso 0.691(2) 0.627(2) 0.3162(13) 1.000 0.059(6) . .
H223 H Uiso 0.612(2) 0.651(2) 0.2287(12) 1.000 0.052(5) . .
H231 H Uiso 0.656(3) 0.262(3) 0.3856(15) 1.000 0.077(7) . .
H232 H Uiso 0.480(3) 0.289(3) 0.4361(15) 1.000 0.072(7) . .
H233 H Uiso 0.609(2) 0.403(2) 0.4433(13) 1.000 0.062(6) . .
H241 H Uiso 0.273(3) 0.634(3) 0.3129(16) 1.000 0.079(7) . .
H242 H Uiso 0.340(2) 0.642(2) 0.3982(13) 1.000 0.058(6) . .
H243 H Uiso 0.227(3) 0.517(3) 0.3887(15) 1.000 0.074(7) . .

loop_
_atom_type_symbol
_atom_type_description
_atom_type_scat_dispersion_real
_atom_type_scat_dispersion_imag
_atom_type_scat_source
Si Si 0.0817 0.0704 'International Tables Vol C Tables 4.2.6.8 and 6.1.1.4'
N N 0.0061 0.0033 'International Tables Vol C Tables 4.2.6.8 and 6.1.1.4'
H H 0.0000 0.0000 'International Tables Vol C Tables 4.2.6.8 and 6.1.1.4'
C C 0.0033 0.0016 'International Tables Vol C Tables 4.2.6.8 and 6.1.1.4'

loop_
_geom_angle_atom_site_label_1
_geom_angle_atom_site_label_2
_geom_angle_atom_site_label_3
_geom_angle
_geom_angle_site_symmetry_1
_geom_angle_site_symmetry_2
_geom_angle_site_symmetry_3
_geom_angle_publ_flag
N1 Si C22 106.23(7) . . . yes
N1 Si C23 113.62(7) . . . yes
N1 Si C24 113.86(8) . . . yes
C22 Si C23 108.39(9) . . . yes
C22 Si C24 107.11(8) . . . yes
C23 Si C24 107.33(9) . . . yes
Si N1 C1 147.22(11) . . . yes
C1 N2 C2 110.56(12) . . . yes
C1 N2 C4 123.91(12) . . . yes
C2 N2 C4 125.29(12) . . . yes
C1 N3 C3 110.18(12) . . . yes
C1 N3 C13 125.14(12) . . . yes
C3 N3 C13 123.56(13) . . . yes
N1 C1 N2 125.03(13) . . . yes
N1 C1 N3 131.56(13) . . . yes
N2 C1 N3 103.40(12) . . . yes
N2 C2 C3 107.82(14) . . . yes
N3 C3 C2 108.04(15) . . . yes
N2 C4 C5 118.77(13) . . . yes
N2 C4 C9 119.37(14) . . . yes
C5 C4 C9 121.85(14) . . . no
C4 C5 C6 118.05(14) . . . no
C4 C5 C10 121.71(14) . . . no
C6 C5 C10 120.24(15) . . . no
C5 C6 C7 121.73(16) . . . no
C6 C7 C8 118.53(15) . . . no
C6 C7 C11 120.34(17) . . . no
C8 C7 C11 121.12(17) . . . no
C7 C8 C9 122.12(15) . . . no
C4 C9 C8 117.71(15) . . . no
C4 C9 C12 121.90(14) . . . no
C8 C9 C12 120.38(14) . . . no
N3 C13 C14 119.52(13) . . . yes
N3 C13 C18 118.55(13) . . . yes
C14 C13 C18 121.87(13) . . . no
C13 C14 C15 117.90(14) . . . no
C13 C14 C19 120.80(14) . . . no
C15 C14 C19 121.29(14) . . . no
C14 C15 C16 121.90(14) . . . no
C15 C16 C17 118.24(14) . . . no
C15 C16 C20 120.84(16) . . . no
C17 C16 C20 120.91(16) . . . no
C16 C17 C18 121.94(14) . . . no
C13 C18 C17 118.13(13) . . . no
C13 C18 C21 120.48(14) . . . no
C17 C18 C21 121.38(14) . . . no
N2 C2 H21 121.3(11) . . . no
C3 C2 H21 130.9(11) . . . no
N3 C3 H31 120.4(12) . . . no
C2 C3 H31 131.6(12) . . . no
C5 C6 H61 118.8(11) . . . no
C7 C6 H61 119.5(11) . . . no
C7 C8 H81 118.6(11) . . . no
C9 C8 H81 119.3(11) . . . no
C5 C10 H101 109.3(11) . . . no
C5 C10 H102 112.5(14) . . . no
C5 C10 H103 111.1(14) . . . no
H101 C10 H102 106.4(18) . . . no
H101 C10 H103 105.1(18) . . . no
H102 C10 H103 112(2) . . . no
C7 C11 H111 111.3(19) . . . no
C7 C11 H112 113(2) . . . no
C7 C11 H113 114(2) . . . no
H111 C11 H112 109(3) . . . no
H111 C11 H113 93(3) . . . no
H112 C11 H113 115(3) . . . no
C9 C12 H121 112.7(11) . . . no
C9 C12 H122 111.1(15) . . . no
C9 C12 H123 111.0(15) . . . no
H121 C12 H122 103.1(17) . . . no
H121 C12 H123 111.6(18) . . . no
H122 C12 H123 107(2) . . . no
C14 C15 H151 118.4(11) . . . no
C16 C15 H151 119.7(11) . . . no
C16 C17 H171 120.3(10) . . . no
C18 C17 H171 117.8(10) . . . no
C14 C19 H191 111.5(15) . . . no
C14 C19 H192 108.9(15) . . . no
C14 C19 H193 109.7(16) . . . no
H191 C19 H192 107(2) . . . no
H191 C19 H193 107(2) . . . no
H192 C19 H193 113(2) . . . no
C16 C20 H201 112(2) . . . no
C16 C20 H202 113.2(19) . . . no
C16 C20 H203 111.0(16) . . . no
H201 C20 H202 103(3) . . . no
H201 C20 H203 114(3) . . . no
H202 C20 H203 103(3) . . . no
C18 C21 H211 110.0(12) . . . no
C18 C21 H212 110.2(11) . . . no
C18 C21 H213 109.8(13) . . . no
H211 C21 H212 106.4(17) . . . no
H211 C21 H213 110.2(19) . . . no
H212 C21 H213 110.2(16) . . . no
Si C22 H221 109.8(11) . . . no
Si C22 H222 111.0(11) . . . no
Si C22 H223 111.7(10) . . . no
H221 C22 H222 108.7(15) . . . no
H221 C22 H223 105.8(16) . . . no
H222 C22 H223 109.7(15) . . . no
Si C23 H231 112.5(14) . . . no
Si C23 H232 109.5(15) . . . no
Si C23 H233 111.3(11) . . . no
H231 C23 H232 108(2) . . . no
H231 C23 H233 105.7(18) . . . no
H232 C23 H233 109.4(18) . . . no
Si C24 H241 109.3(15) . . . no
Si C24 H242 109.1(10) . . . no
Si C24 H243 112.9(16) . . . no
H241 C24 H242 106.9(19) . . . no
H241 C24 H243 110(2) . . . no
H242 C24 H243 108.5(18) . . . no

loop_
_geom_bond_atom_site_label_1
_geom_bond_atom_site_label_2
_geom_bond_distance
_geom_bond_site_symmetry_1
_geom_bond_site_symmetry_2
_geom_bond_publ_flag
Si N1 1.6866(13) . . yes
Si C22 1.8671(17) . . yes
Si C23 1.8691(19) . . yes
Si C24 1.8687(18) . . yes
N1 C1 1.2668(19) . . yes
N2 C1 1.3943(17) . . yes
N2 C2 1.392(2) . . yes
N2 C4 1.4333(19) . . yes
N3 C1 1.3905(19) . . yes
N3 C3 1.400(2) . . yes
N3 C13 1.4328(19) . . yes
C2 C3 1.326(2) . . no
C4 C5 1.395(2) . . no
C4 C9 1.394(2) . . no
C5 C6 1.393(2) . . no
C5 C10 1.509(3) . . no
C6 C7 1.387(2) . . no
C7 C8 1.382(2) . . no
C7 C11 1.513(3) . . no
C8 C9 1.396(2) . . no
C9 C12 1.505(2) . . no
C13 C14 1.393(2) . . no
C13 C18 1.395(2) . . no
C14 C15 1.393(2) . . no
C14 C19 1.503(3) . . no
C15 C16 1.389(2) . . no
C16 C17 1.391(2) . . no
C16 C20 1.506(2) . . no
C17 C18 1.385(2) . . no
C18 C21 1.505(2) . . no
C2 H21 0.933(18) . . no
C3 H31 0.948(18) . . no
C6 H61 0.972(17) . . no
C8 H81 0.935(18) . . no
C10 H101 0.97(2) . . no
C10 H102 0.97(3) . . no
C10 H103 1.00(3) . . no
C11 H111 0.95(4) . . no
C11 H112 0.89(3) . . no
C11 H113 0.94(4) . . no
C12 H121 0.96(2) . . no
C12 H122 0.98(3) . . no
C12 H123 0.97(3) . . no
C15 H151 0.931(18) . . no
C17 H171 0.963(18) . . no
C19 H191 0.98(3) . . no
C19 H192 0.95(3) . . no
C19 H193 0.96(3) . . no
C20 H201 0.89(4) . . no
C20 H202 0.96(3) . . no
C20 H203 0.93(3) . . no
C21 H211 0.99(2) . . no
C21 H212 0.95(2) . . no
C21 H213 0.99(2) . . no
C22 H221 0.972(18) . . no
C22 H222 1.000(19) . . no
C22 H223 0.997(18) . . no
C23 H231 0.97(3) . . no
C23 H232 0.97(3) . . no
C23 H233 0.979(19) . . no
C24 H241 0.98(3) . . no
C24 H242 0.958(19) . . no
C24 H243 0.98(3) . . no

loop_
_cod_related_entry_id
_cod_related_entry_database
_cod_related_entry_code
1 ChemSpider 29360503
